data_7202095
loop_
_publ_author_name
'Carlucci, Lucia'
'Ciani, Gianfranco'
'Maggini, Simona'
'Proserpio, Davide M.'

_publ_section_title
;
 Metal--organic coordination frameworks assembled with the long
 flexible ligand 4,4&#x2032;-bis(imidazol-1-ylmethyl)biphenyl
;
_journal_issue 9
_journal_name_full CrystEngComm
_journal_page_first 1191
_journal_paper_doi 10.1039/b803815e
_journal_volume 10
_journal_year 2008
_chemical_formula_sum 'C40 H36 Cu N10 O6'
_chemical_formula_weight 816.33
_space_group_IT_number 2
_symmetry_cell_setting triclinic
_symmetry_space_group_name_Hall '-P 1'
_symmetry_space_group_name_H-M 'P -1'
_atom_sites_solution_hydrogens geom
_atom_sites_solution_primary direct
_atom_sites_solution_secondary difmap
_cell_angle_alpha 71.503(3)
_cell_angle_beta 83.998(3)
_cell_angle_gamma 67.939(3)
_cell_formula_units_Z 1
_cell_length_a 8.8500(6)
_cell_length_b 9.0910(7)
_cell_length_c 13.2400(10)
_cell_measurement_reflns_used 778
_cell_measurement_temperature 293(2)
_cell_measurement_theta_max 17
_cell_measurement_theta_min 3
_cell_volume 936.11(12)
_computing_molecular_graphics TOPOS
_computing_structure_refinement 'SHELXL-97 (Sheldrick, 1997)'
_computing_structure_solution SIR92
_diffrn_ambient_temperature 293(2)
_diffrn_detector_type CCD_plate
_diffrn_measured_fraction_theta_full 0.999
_diffrn_measured_fraction_theta_max 0.995
_diffrn_measurement_device SMART
_diffrn_measurement_method omega-scan
_diffrn_radiation_monochromator graphite
_diffrn_radiation_source 'fine-focus sealed tube'
_diffrn_radiation_type MoK\a
_diffrn_radiation_wavelength 0.71073
_diffrn_reflns_av_R_equivalents 0.0603
_diffrn_reflns_av_sigmaI/netI 0.0959
_diffrn_reflns_limit_h_max 10
_diffrn_reflns_limit_h_min -10
_diffrn_reflns_limit_k_max 10
_diffrn_reflns_limit_k_min -10
_diffrn_reflns_limit_l_max 15
_diffrn_reflns_limit_l_min -15
_diffrn_reflns_number 8341
_diffrn_reflns_theta_full 25.00
_diffrn_reflns_theta_max 25.07
_diffrn_reflns_theta_min 1.62
_diffrn_standards_decay_% 0
_exptl_absorpt_coefficient_mu 0.647
_exptl_absorpt_correction_T_max 1.00
_exptl_absorpt_correction_T_min 0.78
_exptl_absorpt_correction_type empirical
_exptl_crystal_colour block
_exptl_crystal_density_diffrn 1.448
_exptl_crystal_density_method 'not measured'
_exptl_crystal_description blue
_exptl_crystal_F_000 423
_exptl_crystal_size_max 0.10
_exptl_crystal_size_mid 0.10
_exptl_crystal_size_min 0.06
_refine_diff_density_max 0.396
_refine_diff_density_min -0.285
_refine_diff_density_rms 0.066
_refine_ls_extinction_method none
_refine_ls_goodness_of_fit_all 1.005
_refine_ls_hydrogen_treatment constr
_refine_ls_matrix_type full
_refine_ls_number_parameters 268
_refine_ls_number_reflns 3301
_refine_ls_number_restraints 22
_refine_ls_restrained_S_all 1.051
_refine_ls_R_factor_all 0.1243
_refine_ls_R_factor_obs 0.0737
_refine_ls_shift/su_max 0.000
_refine_ls_shift/su_mean 0.000
_refine_ls_structure_factor_coef Fsqd
_refine_ls_weighting_details 'calc w=1/[\s^2^(Fo^2^)+(0.0840P)^2^+0.0000P] where P=(Fo^2^+2Fc^2^)/3'
_refine_ls_weighting_scheme calc
_refine_ls_wR_factor_all 0.1850
_refine_ls_wR_factor_obs 0.1587
_reflns_number_observed 1982
_reflns_number_total 3301
_reflns_observed_criterion >2sigma(I)
_cod_data_source_file b803815e.txt
_cod_data_source_block 8_lu675_Cu(bimb)2(NO3)2
_cod_depositor_comments
;
The following automatic conversions were performed:
'_symmetry_cell_setting' value 'Triclinic' changed to 'triclinic'
according to '/home/saulius/struct/CIF-dictionaries/cif_core.dic'
dictionary named 'cif_core.dic' version 2.4.1 from 2010-06-29.

Automatic conversion script
Id: cif_fix_enum 1527 2010-12-29 10:47:43Z saulius 
;
_cod_original_sg_symbol_H-M 'P-1 '
_cod_database_code 7202095

loop_
_symmetry_equiv_pos_as_xyz
'x, y, z'
'-x, -y, -z'

loop_
_atom_site_label
_atom_site_type_symbol
_atom_site_fract_x
_atom_site_fract_y
_atom_site_fract_z
_atom_site_U_iso_or_equiv
_atom_site_adp_type
_atom_site_occupancy
_atom_site_symmetry_multiplicity
_atom_site_calc_flag
_atom_site_refinement_flags
_atom_site_disorder_assembly
_atom_site_disorder_group
C1 C -0.0103(7) -0.1727(6) 0.7329(4) 0.0530(14) Uani 1 1 d . . .
H1 H -0.0879 -0.0773 0.7447 0.064 Uiso 1 1 calc R . .
C2 C 0.0623(7) -0.3164(7) 0.8091(4) 0.0585(15) Uani 1 1 d . . .
H2 H 0.0443 -0.3388 0.8820 0.070 Uiso 1 1 calc R . .
C3 C 0.1545(7) -0.3419(7) 0.6555(4) 0.0573(15) Uani 1 1 d . . .
H3 H 0.2137 -0.3877 0.6035 0.069 Uiso 1 1 calc R . .
C4 C 0.2785(7) -0.5925(6) 0.8099(5) 0.0654(16) Uani 1 1 d . . .
H4A H 0.3480 -0.5902 0.8609 0.078 Uiso 1 1 calc R . .
H4B H 0.3478 -0.6356 0.7562 0.078 Uiso 1 1 calc R . .
C5 C 0.1893(7) -0.7083(6) 0.8665(5) 0.0538(14) Uani 1 1 d . . .
C6 C 0.0700(7) -0.7221(7) 0.8175(5) 0.0686(18) Uani 1 1 d . . .
H6 H 0.0377 -0.6548 0.7482 0.082 Uiso 1 1 calc R . .
C7 C 0.2328(8) -0.8075(7) 0.9683(4) 0.0641(16) Uani 1 1 d . . .
H7 H 0.3134 -0.7987 1.0032 0.077 Uiso 1 1 calc R . .
C8 C -0.0046(7) -0.8357(7) 0.8695(5) 0.0675(17) Uani 1 1 d . . .
H8 H -0.0858 -0.8427 0.8340 0.081 Uiso 1 1 calc R . .
C9 C 0.1594(8) -0.9221(7) 1.0217(4) 0.0629(16) Uani 1 1 d . . .
H9 H 0.1920 -0.9884 1.0911 0.076 Uiso 1 1 calc R . .
C10 C 0.0389(6) -0.9377(6) 0.9721(4) 0.0511(14) Uani 1 1 d . . .
C11 C -0.1819(8) -0.2214(7) 0.4831(5) 0.0681(17) Uani 1 1 d . . .
H11 H -0.1069 -0.3207 0.5241 0.082 Uiso 1 1 calc R . .
C12 C -0.3198(8) -0.2060(7) 0.4393(5) 0.0666(17) Uani 1 1 d . . .
H12 H -0.3576 -0.2910 0.4452 0.080 Uiso 1 1 calc R . .
C13 C -0.3006(7) 0.0329(7) 0.4002(5) 0.0635(16) Uani 1 1 d . . .
H13 H -0.3264 0.1473 0.3724 0.076 Uiso 1 1 calc R . .
C14 C -0.5447(7) 0.0353(7) 0.3229(5) 0.0697(17) Uani 1 1 d . . .
H14A H -0.6347 0.0786 0.3669 0.084 Uiso 1 1 calc R . .
H14B H -0.5651 -0.0470 0.3000 0.084 Uiso 1 1 calc R . .
C15 C -0.5351(6) 0.1757(7) 0.2263(4) 0.0525(14) Uani 1 1 d . . .
C16 C -0.6313(8) 0.3369(8) 0.2118(5) 0.087(2) Uani 1 1 d . . .
H16 H -0.7096 0.3632 0.2624 0.105 Uiso 1 1 calc R . .
C17 C -0.4239(8) 0.1464(7) 0.1494(5) 0.081(2) Uani 1 1 d . . .
H17 H -0.3544 0.0373 0.1565 0.097 Uiso 1 1 calc R . .
C18 C -0.6179(8) 0.4628(8) 0.1257(6) 0.090(2) Uani 1 1 d . . .
H18 H -0.6849 0.5721 0.1204 0.108 Uiso 1 1 calc R . .
C19 C -0.4097(8) 0.2692(7) 0.0627(5) 0.079(2) Uani 1 1 d . . .
H19 H -0.3309 0.2418 0.0126 0.094 Uiso 1 1 calc R . .
C20 C -0.5080(6) 0.4318(6) 0.0470(4) 0.0487(13) Uani 1 1 d . . .
N1 N 0.0469(5) -0.1883(5) 0.6361(3) 0.0495(11) Uani 1 1 d . . .
N2 N 0.1670(5) -0.4220(5) 0.7588(3) 0.0518(11) Uani 1 1 d . . .
N3 N -0.1689(6) -0.0672(5) 0.4577(3) 0.0543(12) Uani 1 1 d . . .
N4 N -0.3927(6) -0.0432(6) 0.3852(3) 0.0554(12) Uani 1 1 d . . .
Cu Cu 0.0000 0.0000 0.5000 0.0579(4) Uani 1 2 d S . .
N5 N 0.2819(9) -0.2968(7) 0.3731(4) 0.092(2) Uani 1 1 d D . .
O1 O 0.3342(7) -0.2546(7) 0.2831(4) 0.1159(19) Uani 1 1 d D A .
O2 O 0.2426(10) -0.1939(8) 0.4236(6) 0.071(3) Uani 0.628(12) 1 d PD A 1
O3 O 0.2241(11) -0.4105(9) 0.4067(6) 0.104(4) Uani 0.628(12) 1 d PD A 1
O10 O 0.399(2) -0.420(2) 0.4327(12) 0.166(9) Uiso 0.372(12) 1 d PD A 2
O11 O 0.168(2) -0.213(3) 0.4080(14) 0.151(10) Uiso 0.372(12) 1 d PD A 2

loop_
_atom_site_aniso_label
_atom_site_aniso_U_11
_atom_site_aniso_U_22
_atom_site_aniso_U_33
_atom_site_aniso_U_23
_atom_site_aniso_U_13
_atom_site_aniso_U_12
C1 0.064(4) 0.041(3) 0.047(3) -0.008(3) 0.004(3) -0.016(3)
C2 0.076(4) 0.052(4) 0.042(3) -0.016(3) 0.014(3) -0.019(3)
C3 0.080(4) 0.043(3) 0.054(3) -0.014(3) 0.017(3) -0.032(3)
C4 0.062(4) 0.042(3) 0.078(4) -0.001(3) 0.005(3) -0.020(3)
C5 0.050(3) 0.029(3) 0.077(4) -0.014(3) 0.016(3) -0.015(3)
C6 0.053(3) 0.042(3) 0.084(4) 0.019(3) -0.010(3) -0.017(3)
C7 0.091(5) 0.066(4) 0.055(4) -0.020(3) 0.014(3) -0.051(4)
C8 0.051(3) 0.045(3) 0.087(4) 0.007(3) -0.007(3) -0.017(3)
C9 0.096(5) 0.058(4) 0.052(3) -0.024(3) 0.022(3) -0.046(4)
C10 0.054(3) 0.031(3) 0.069(4) -0.022(3) 0.022(3) -0.016(3)
C11 0.090(5) 0.042(3) 0.067(4) -0.004(3) -0.014(4) -0.025(3)
C12 0.095(5) 0.043(3) 0.070(4) -0.014(3) 0.004(4) -0.037(3)
C13 0.061(4) 0.048(3) 0.073(4) 0.004(3) -0.001(3) -0.028(3)
C14 0.064(4) 0.072(4) 0.072(4) -0.006(3) 0.005(3) -0.037(3)
C15 0.047(3) 0.059(4) 0.052(3) -0.011(3) 0.005(3) -0.026(3)
C16 0.086(5) 0.061(4) 0.094(5) -0.018(4) 0.049(4) -0.021(4)
C17 0.086(5) 0.040(3) 0.078(4) -0.003(3) 0.029(4) 0.000(3)
C18 0.093(5) 0.043(4) 0.107(5) -0.018(4) 0.059(4) -0.013(4)
C19 0.090(5) 0.043(4) 0.068(4) -0.013(3) 0.039(4) 0.000(3)
C20 0.046(3) 0.046(3) 0.054(3) -0.015(2) 0.006(3) -0.016(3)
N1 0.065(3) 0.044(3) 0.043(3) -0.008(2) 0.004(2) -0.029(3)
N2 0.058(3) 0.039(3) 0.055(3) -0.003(2) 0.009(2) -0.026(2)
N3 0.069(3) 0.046(3) 0.049(3) -0.006(2) 0.007(2) -0.030(3)
N4 0.062(3) 0.056(3) 0.051(3) -0.010(2) 0.011(2) -0.033(3)
Cu 0.0839(8) 0.0520(6) 0.0422(6) -0.0009(4) 0.0032(5) -0.0409(6)
N5 0.150(7) 0.068(4) 0.052(3) -0.002(3) -0.009(4) -0.041(4)
O1 0.140(5) 0.154(5) 0.089(4) -0.063(4) 0.038(4) -0.080(4)
O2 0.075(5) 0.068(5) 0.083(5) -0.037(4) 0.040(4) -0.037(4)
O3 0.147(9) 0.067(5) 0.117(7) -0.027(5) 0.026(6) -0.065(5)

loop_
_atom_type_symbol
_atom_type_description
_atom_type_scat_dispersion_real
_atom_type_scat_dispersion_imag
_atom_type_scat_source
C C 0.0033 0.0016 'International Tables Vol C Tables 4.2.6.8 and 6.1.1.4'
H H 0.0000 0.0000 'International Tables Vol C Tables 4.2.6.8 and 6.1.1.4'
N N 0.0061 0.0033 'International Tables Vol C Tables 4.2.6.8 and 6.1.1.4'
O O 0.0106 0.0060 'International Tables Vol C Tables 4.2.6.8 and 6.1.1.4'
Cu Cu 0.3201 1.2651 'International Tables Vol C Tables 4.2.6.8 and 6.1.1.4'

loop_
_geom_angle_atom_site_label_1
_geom_angle_atom_site_label_2
_geom_angle_atom_site_label_3
_geom_angle
_geom_angle_site_symmetry_1
_geom_angle_site_symmetry_3
_geom_angle_publ_flag
C2 C1 N1 109.6(5) . . ?
C2 C1 H1 125.2 . . ?
N1 C1 H1 125.2 . . ?
C1 C2 N2 106.4(5) . . ?
C1 C2 H2 126.8 . . ?
N2 C2 H2 126.8 . . ?
N1 C3 N2 111.1(5) . . ?
N1 C3 H3 124.5 . . ?
N2 C3 H3 124.5 . . ?
N2 C4 C5 112.6(4) . . ?
N2 C4 H4A 109.1 . . ?
C5 C4 H4A 109.1 . . ?
N2 C4 H4B 109.1 . . ?
C5 C4 H4B 109.1 . . ?
H4A C4 H4B 107.8 . . ?
C6 C5 C7 118.1(5) . . ?
C6 C5 C4 122.1(5) . . ?
C7 C5 C4 119.8(5) . . ?
C5 C6 C8 121.0(5) . . ?
C5 C6 H6 119.5 . . ?
C8 C6 H6 119.5 . . ?
C5 C7 C9 121.7(6) . . ?
C5 C7 H7 119.1 . . ?
C9 C7 H7 119.1 . . ?
C10 C8 C6 121.6(6) . . ?
C10 C8 H8 119.2 . . ?
C6 C8 H8 119.2 . . ?
C10 C9 C7 120.5(5) . . ?
C10 C9 H9 119.7 . . ?
C7 C9 H9 119.7 . . ?
C8 C10 C9 117.1(5) . . ?
C8 C10 C10 121.9(7) . 2_537 ?
C9 C10 C10 121.0(6) . 2_537 ?
C12 C11 N3 109.6(5) . . ?
C12 C11 H11 125.2 . . ?
N3 C11 H11 125.2 . . ?
C11 C12 N4 106.7(5) . . ?
C11 C12 H12 126.6 . . ?
N4 C12 H12 126.6 . . ?
N3 C13 N4 113.8(5) . . ?
N3 C13 H13 123.1 . . ?
N4 C13 H13 123.1 . . ?
N4 C14 C15 110.6(4) . . ?
N4 C14 H14A 109.5 . . ?
C15 C14 H14A 109.5 . . ?
N4 C14 H14B 109.5 . . ?
C15 C14 H14B 109.5 . . ?
H14A C14 H14B 108.1 . . ?
C16 C15 C17 115.6(5) . . ?
C16 C15 C14 123.2(5) . . ?
C17 C15 C14 121.2(5) . . ?
C15 C16 C18 122.5(6) . . ?
C15 C16 H16 118.7 . . ?
C18 C16 H16 118.7 . . ?
C15 C17 C19 122.9(6) . . ?
C15 C17 H17 118.6 . . ?
C19 C17 H17 118.6 . . ?
C16 C18 C20 121.6(6) . . ?
C16 C18 H18 119.2 . . ?
C20 C18 H18 119.2 . . ?
C17 C19 C20 121.7(5) . . ?
C17 C19 H19 119.1 . . ?
C20 C19 H19 119.1 . . ?
C19 C20 C18 115.7(5) . . ?
C19 C20 C20 122.3(6) . 2_465 ?
C18 C20 C20 122.0(6) . 2_465 ?
C3 N1 C1 105.4(4) . . ?
C3 N1 Cu 129.1(4) . . ?
C1 N1 Cu 124.7(4) . . ?
C3 N2 C2 107.6(4) . . ?
C3 N2 C4 126.2(5) . . ?
C2 N2 C4 126.2(5) . . ?
C13 N3 C11 103.5(5) . . ?
C13 N3 Cu 126.0(4) . . ?
C11 N3 Cu 130.5(4) . . ?
C13 N4 C12 106.5(5) . . ?
C13 N4 C14 126.1(5) . . ?
C12 N4 C14 127.4(5) . . ?
N3 Cu N3 180.000(1) . 2_556 ?
N3 Cu N1 91.00(16) . . ?
N3 Cu N1 89.00(16) 2_556 . ?
N3 Cu N1 89.00(16) . 2_556 ?
N3 Cu N1 91.00(16) 2_556 2_556 ?
N1 Cu N1 180.0 . 2_556 ?
N3 Cu O11 77.7(6) . . ?
N3 Cu O11 102.3(6) 2_556 . ?
N1 Cu O11 87.1(4) . . ?
N1 Cu O11 92.9(4) 2_556 . ?
N3 Cu O2 95.9(2) . . ?
N3 Cu O2 84.1(2) 2_556 . ?
N1 Cu O2 86.3(2) . . ?
N1 Cu O2 93.7(2) 2_556 . ?
O11 Cu O2 18.2(5) . . ?
O11 N5 O1 125.0(10) . . ?
O11 N5 O2 38.9(11) . . ?
O1 N5 O2 116.5(6) . . ?
O11 N5 O3 87.5(14) . . ?
O1 N5 O3 125.0(7) . . ?
O2 N5 O3 115.6(7) . . ?
O11 N5 O10 122.9(11) . . ?
O1 N5 O10 108.4(9) . . ?
O2 N5 O10 101.8(10) . . ?
O3 N5 O10 76.6(10) . . ?
N5 O2 Cu 143.8(7) . . ?
N5 O11 Cu 159.0(19) . . ?

loop_
_geom_bond_atom_site_label_1
_geom_bond_atom_site_label_2
_geom_bond_distance
_geom_bond_site_symmetry_2
_geom_bond_publ_flag
C1 C2 1.344(7) . ?
C1 N1 1.358(6) . ?
C1 H1 0.9300 . ?
C2 N2 1.353(6) . ?
C2 H2 0.9300 . ?
C3 N1 1.322(6) . ?
C3 N2 1.324(6) . ?
C3 H3 0.9300 . ?
C4 N2 1.469(6) . ?
C4 C5 1.514(7) . ?
C4 H4A 0.9700 . ?
C4 H4B 0.9700 . ?
C5 C6 1.359(8) . ?
C5 C7 1.362(7) . ?
C6 C8 1.394(7) . ?
C6 H6 0.9300 . ?
C7 C9 1.397(7) . ?
C7 H7 0.9300 . ?
C8 C10 1.377(8) . ?
C8 H8 0.9300 . ?
C9 C10 1.381(8) . ?
C9 H9 0.9300 . ?
C10 C10 1.501(9) 2_537 ?
C11 C12 1.347(8) . ?
C11 N3 1.380(6) . ?
C11 H11 0.9300 . ?
C12 N4 1.352(7) . ?
C12 H12 0.9300 . ?
C13 N3 1.310(6) . ?
C13 N4 1.314(7) . ?
C13 H13 0.9300 . ?
C14 N4 1.463(7) . ?
C14 C15 1.515(7) . ?
C14 H14A 0.9700 . ?
C14 H14B 0.9700 . ?
C15 C16 1.353(8) . ?
C15 C17 1.357(8) . ?
C16 C18 1.367(8) . ?
C16 H16 0.9300 . ?
C17 C19 1.358(7) . ?
C17 H17 0.9300 . ?
C18 C20 1.371(7) . ?
C18 H18 0.9300 . ?
C19 C20 1.365(7) . ?
C19 H19 0.9300 . ?
C20 C20 1.491(10) 2_465 ?
N1 Cu 2.004(4) . ?
N3 Cu 2.000(4) . ?
Cu N3 2.000(4) 2_556 ?
Cu N1 2.004(4) 2_556 ?
Cu O11 2.528(16) . ?
Cu O2 2.565(7) . ?
N5 O11 1.169(12) . ?
N5 O1 1.229(6) . ?
N5 O2 1.243(7) . ?
N5 O3 1.259(7) . ?
N5 O10 1.301(11) . ?
